data_4507285
loop_
_publ_author_name
'Masu, Hyuma'
'Tominaga, Masahide'
'Azumaya, Isao'

_publ_section_title
;
 Hydrogen-Bonded 1D Chains Formed from Adamantane-Based Bisphenols and
 Bispyridines: Influences of Substitution Groups on Phenol Ring
;
_journal_issue 2
_journal_name_full 'Crystal Growth &amp; Design'
_journal_page_first 752
_journal_paper_doi 10.1021/cg301462v
_journal_volume 13
_journal_year 2013
_chemical_formula_moiety 'C22 H24 O2, C12 H12 N2'
_chemical_formula_sum 'C34 H36 N2 O2'
_chemical_formula_weight 504.65
_chemical_name_systematic
;
 ?
;
_space_group_IT_number 60
_symmetry_cell_setting orthorhombic
_symmetry_space_group_name_Hall '-P 2n 2ab'
_symmetry_space_group_name_H-M 'P b c n'
_atom_sites_solution_hydrogens geom
_atom_sites_solution_primary direct
_atom_sites_solution_secondary difmap
_audit_creation_method SHELXL-97
_cell_angle_alpha 90.00
_cell_angle_beta 90.00
_cell_angle_gamma 90.00
_cell_formula_units_Z 4
_cell_length_a 6.2857(19)
_cell_length_b 12.624(4)
_cell_length_c 32.881(10)
_cell_measurement_reflns_used 4957
_cell_measurement_temperature 120
_cell_measurement_theta_max 26.74
_cell_measurement_theta_min 2.48
_cell_volume 2609.1(14)
_computing_cell_refinement 'APEX2 (Bruker AXS, 2006)'
_computing_data_collection 'APEX2 (Bruker AXS, 2006)'
_computing_data_reduction 'SAINT (Bruker AXS, 2004)'
_computing_molecular_graphics 'XSHEL (Bruker AXS,2002)'
_computing_publication_material 'XCIF (Bruker AXS, 2001)'
_computing_structure_refinement 'SHELXL-97 (Sheldrick, 1997)'
_computing_structure_solution 'SHELXS-97 (Sheldrick, 1997)'
_diffrn_ambient_temperature 120
_diffrn_detector_area_resol_mean 8.333
_diffrn_measured_fraction_theta_full 1.000
_diffrn_measured_fraction_theta_max 0.937
_diffrn_measurement_device_type 'Bruker APEXII CCD area detector'
_diffrn_measurement_method 'omega scans'
_diffrn_radiation_monochromator graphite
_diffrn_radiation_source 'fine-focus sealed tube'
_diffrn_radiation_type MoK\a
_diffrn_radiation_wavelength 0.71073
_diffrn_reflns_av_R_equivalents 0.0275
_diffrn_reflns_av_sigmaI/netI 0.0249
_diffrn_reflns_limit_h_max 7
_diffrn_reflns_limit_h_min -5
_diffrn_reflns_limit_k_max 15
_diffrn_reflns_limit_k_min -13
_diffrn_reflns_limit_l_max 40
_diffrn_reflns_limit_l_min -30
_diffrn_reflns_number 11851
_diffrn_reflns_theta_full 25.00
_diffrn_reflns_theta_max 27.20
_diffrn_reflns_theta_min 2.48
_exptl_absorpt_coefficient_mu 0.079
_exptl_absorpt_correction_T_max 0.9843
_exptl_absorpt_correction_T_min 0.9843
_exptl_absorpt_correction_type empirical
_exptl_absorpt_process_details
;
SADABS Sheldrick 1996
;
_exptl_crystal_colour colourless
_exptl_crystal_density_diffrn 1.285
_exptl_crystal_density_method 'not measured'
_exptl_crystal_description prismatic
_exptl_crystal_F_000 1080
_exptl_crystal_size_max 0.20
_exptl_crystal_size_mid 0.20
_exptl_crystal_size_min 0.20
_refine_diff_density_max 0.272
_refine_diff_density_min -0.183
_refine_diff_density_rms 0.039
_refine_ls_extinction_method none
_refine_ls_goodness_of_fit_ref 1.041
_refine_ls_hydrogen_treatment constr
_refine_ls_matrix_type full
_refine_ls_number_parameters 193
_refine_ls_number_reflns 2720
_refine_ls_number_restraints 0
_refine_ls_restrained_S_all 1.041
_refine_ls_R_factor_all 0.0468
_refine_ls_R_factor_gt 0.0395
_refine_ls_shift/su_max 0.001
_refine_ls_shift/su_mean 0.000
_refine_ls_structure_factor_coef Fsqd
_refine_ls_weighting_details 'calc w=1/[\s^2^(Fo^2^)+(0.0496P)^2^+1.1247P] where P=(Fo^2^+2Fc^2^)/3'
_refine_ls_weighting_scheme calc
_refine_ls_wR_factor_gt 0.1023
_refine_ls_wR_factor_ref 0.1074
_reflns_number_gt 2335
_reflns_number_total 2720
_reflns_threshold_expression >2sigma(I)
_cod_data_source_file cg301462v_si_002.cif
_cod_data_source_block a1010081tom
_cod_depositor_comments
;
The following automatic conversions were performed:

'_symmetry_cell_setting' value 'Orthorhombic' changed to
'orthorhombic' according to
/home/saulius/struct/CIF-dictionaries/cif_core.dic dictionary named
'cif_core.dic' version 2.4.2 from 2011-04-26.

Automatic conversion script
Id: cif_fix_values 1891 2012-01-12 08:04:46Z andrius 
;
_cod_original_cell_volume 2609.2(14)
_cod_original_sg_symbol_H-M 'Pbcn '
_cod_database_code 4507285

loop_
_symmetry_equiv_pos_as_xyz
'x, y, z'
'-x+1/2, -y+1/2, z+1/2'
'-x, y, -z+1/2'
'x+1/2, -y+1/2, -z'
'-x, -y, -z'
'x-1/2, y-1/2, -z-1/2'
'x, -y, z-1/2'
'-x-1/2, y-1/2, z'

loop_
_atom_site_label
_atom_site_type_symbol
_atom_site_fract_x
_atom_site_fract_y
_atom_site_fract_z
_atom_site_U_iso_or_equiv
_atom_site_adp_type
_atom_site_occupancy
_atom_site_symmetry_multiplicity
_atom_site_calc_flag
_atom_site_refinement_flags
_atom_site_disorder_group
C18A C 0.5411(4) 0.9493(2) 0.49027(8) 0.0281(9) Uani 0.633(7) 1 d P 1
H18A H 0.6503 0.9674 0.4706 0.034 Uiso 0.633(7) 1 calc PR 1
H18B H 0.6068 0.9059 0.5111 0.034 Uiso 0.633(7) 1 calc PR 1
C15A C 0.3723(9) 0.8854(4) 0.46936(16) 0.0225(9) Uani 0.633(7) 1 d P 1
C18B C 0.4694(10) 1.0036(5) 0.47812(14) 0.0396(18) Uani 0.367(7) 1 d P 2
H18C H 0.5978 1.0077 0.4618 0.048 Uiso 0.367(7) 1 calc PR 2
H18D H 0.3906 1.0688 0.4739 0.048 Uiso 0.367(7) 1 calc PR 2
C15B C 0.3336(17) 0.9102(8) 0.4627(3) 0.0291(18) Uani 0.367(7) 1 d P 2
C1 C 0.2985(2) 1.04348(10) 0.11951(4) 0.0247(3) Uani 1 1 d . .
C2 C 0.4987(2) 1.03940(10) 0.13769(4) 0.0247(3) Uani 1 1 d . .
H2 H 0.6014 1.0894 0.1309 0.030 Uiso 1 1 calc R .
C3 C 0.5453(2) 0.96104(9) 0.16588(4) 0.0212(3) Uani 1 1 d . .
H3 H 0.6800 0.9595 0.1776 0.025 Uiso 1 1 calc R .
C4 C 0.39600(19) 0.88415(9) 0.17730(3) 0.0178(3) Uani 1 1 d . .
C5 C 0.1992(2) 0.88780(10) 0.15755(4) 0.0213(3) Uani 1 1 d . .
H5 H 0.0979 0.8364 0.1635 0.026 Uiso 1 1 calc R .
C6 C 0.1502(2) 0.96602(10) 0.12916(4) 0.0248(3) Uani 1 1 d . .
H6 H 0.0175 0.9663 0.1166 0.030 Uiso 1 1 calc R .
C7 C 0.44631(18) 0.80762(9) 0.21213(3) 0.0166(3) Uani 1 1 d . .
C8 C 0.63836(19) 0.73539(9) 0.20276(4) 0.0190(3) Uani 1 1 d . .
H8A H 0.6056 0.6905 0.1797 0.023 Uiso 1 1 calc R .
H8B H 0.7607 0.7785 0.1958 0.023 Uiso 1 1 calc R .
C9 C 0.69119(19) 0.66615(9) 0.23992(4) 0.0198(3) Uani 1 1 d . .
H9 H 0.8144 0.6215 0.2336 0.024 Uiso 1 1 calc R .
C10 C 0.5000 0.59525(14) 0.2500 0.0227(4) Uani 1 2 d S .
H10A H 0.5333 0.5503 0.2731 0.027 Uiso 0.50 1 calc PR .
H10B H 0.4667 0.5503 0.2269 0.027 Uiso 0.50 1 calc PR .
C11 C 0.25675(19) 0.73599(10) 0.22311(4) 0.0185(3) Uani 1 1 d . .
H11A H 0.1336 0.7795 0.2292 0.022 Uiso 1 1 calc R .
H11B H 0.2219 0.6913 0.2001 0.022 Uiso 1 1 calc R .
C12 C 0.5000 0.87505(13) 0.2500 0.0169(3) Uani 1 2 d S .
H12A H 0.6203 0.9203 0.2438 0.020 Uiso 0.50 1 calc PR .
H12B H 0.3797 0.9203 0.2562 0.020 Uiso 0.50 1 calc PR .
C13 C 0.2682(3) 0.76847(12) 0.41625(4) 0.0356(4) Uani 1 1 d . .
H13 H 0.3083 0.7302 0.3933 0.043 Uiso 1 1 calc R .
C14 C 0.4130(2) 0.83733(12) 0.43270(4) 0.0335(3) Uani 1 1 d . .
H14 H 0.5393 0.8515 0.4190 0.040 Uiso 1 1 calc R 1
C16 C 0.1576(3) 0.87714(12) 0.48327(5) 0.0379(4) Uani 1 1 d . .
H16 H 0.1105 0.9185 0.5049 0.045 Uiso 1 1 calc R 1
C17 C 0.0212(2) 0.80751(10) 0.46446(4) 0.0290(3) Uani 1 1 d . .
H17 H -0.1136 0.7980 0.4755 0.035 Uiso 1 1 calc R .
N1 N 0.0723(2) 0.75288(9) 0.43114(4) 0.0331(3) Uani 1 1 d . .
O1 O 0.24254(17) 1.12014(8) 0.09222(3) 0.0372(3) Uani 1 1 d . .
H1 H 0.3455 1.1582 0.0876 0.056 Uiso 1 1 calc R .

loop_
_atom_site_aniso_label
_atom_site_aniso_U_11
_atom_site_aniso_U_22
_atom_site_aniso_U_33
_atom_site_aniso_U_23
_atom_site_aniso_U_13
_atom_site_aniso_U_12
C18A 0.0268(12) 0.0287(17) 0.0288(13) -0.0085(12) -0.0009(9) 0.0013(11)
C15A 0.024(2) 0.024(2) 0.019(2) -0.0003(14) -0.0042(14) 0.0029(14)
C18B 0.054(3) 0.033(3) 0.032(3) 0.000(2) -0.005(2) -0.017(3)
C15B 0.035(4) 0.028(4) 0.024(3) 0.008(3) -0.017(2) -0.006(3)
C1 0.0284(7) 0.0255(7) 0.0201(6) 0.0059(5) -0.0018(5) -0.0009(5)
C2 0.0265(7) 0.0259(7) 0.0217(6) 0.0053(5) -0.0003(5) -0.0082(5)
C3 0.0197(6) 0.0259(6) 0.0179(6) 0.0008(5) -0.0014(5) -0.0038(5)
C4 0.0194(6) 0.0199(6) 0.0142(5) -0.0014(4) 0.0022(4) -0.0009(5)
C5 0.0197(6) 0.0249(6) 0.0193(6) 0.0023(5) 0.0013(5) -0.0042(5)
C6 0.0210(6) 0.0315(7) 0.0220(6) 0.0039(5) -0.0026(5) -0.0012(5)
C7 0.0160(6) 0.0193(6) 0.0147(5) -0.0001(4) 0.0016(4) -0.0012(4)
C8 0.0183(6) 0.0221(6) 0.0167(6) -0.0026(5) 0.0031(4) -0.0007(5)
C9 0.0205(6) 0.0196(6) 0.0195(6) -0.0020(5) 0.0023(5) 0.0040(5)
C10 0.0288(9) 0.0179(8) 0.0216(8) 0.000 0.0006(7) 0.000
C11 0.0173(6) 0.0213(6) 0.0169(6) 0.0003(5) 0.0010(4) -0.0023(5)
C12 0.0165(8) 0.0178(8) 0.0164(8) 0.000 0.0011(6) 0.000
C13 0.0470(9) 0.0349(8) 0.0247(7) -0.0081(6) 0.0079(6) -0.0124(7)
C14 0.0358(8) 0.0403(8) 0.0244(7) -0.0030(6) 0.0051(6) -0.0113(6)
C16 0.0405(9) 0.0382(8) 0.0348(8) -0.0178(6) 0.0072(7) -0.0054(7)
C17 0.0283(7) 0.0273(7) 0.0313(7) -0.0039(6) -0.0003(6) 0.0009(6)
N1 0.0401(7) 0.0317(6) 0.0274(6) -0.0069(5) 0.0013(5) -0.0104(5)
O1 0.0355(6) 0.0373(6) 0.0388(6) 0.0211(5) -0.0104(5) -0.0086(5)

loop_
_atom_type_symbol
_atom_type_description
_atom_type_scat_dispersion_real
_atom_type_scat_dispersion_imag
_atom_type_scat_source
C C 0.0033 0.0016 'International Tables Vol C Tables 4.2.6.8 and 6.1.1.4'
H H 0.0000 0.0000 'International Tables Vol C Tables 4.2.6.8 and 6.1.1.4'
N N 0.0061 0.0033 'International Tables Vol C Tables 4.2.6.8 and 6.1.1.4'
O O 0.0106 0.0060 'International Tables Vol C Tables 4.2.6.8 and 6.1.1.4'

loop_
_geom_angle_atom_site_label_1
_geom_angle_atom_site_label_2
_geom_angle_atom_site_label_3
_geom_angle
_geom_angle_site_symmetry_1
_geom_angle_site_symmetry_3
C15A C18A C18A 113.9(3) . 5_676
C15A C18A H18A 108.8 . .
C18A C18A H18A 108.8 5_676 .
C15A C18A H18B 108.8 . .
C18A C18A H18B 108.8 5_676 .
H18A C18A H18B 107.7 . .
C14 C15A C16 115.1(4) . .
C14 C15A C18A 120.5(4) . .
C16 C15A C18A 124.1(4) . .
C18B C18B C15B 114.3(6) 5_676 .
C18B C18B H18C 108.7 5_676 .
C15B C18B H18C 108.7 . .
C18B C18B H18D 108.7 5_676 .
C15B C18B H18D 108.7 . .
H18C C18B H18D 107.6 . .
C16 C15B C14 115.3(8) . .
C16 C15B C18B 121.4(8) . .
C14 C15B C18B 121.5(8) . .
O1 C1 C6 118.46(12) . .
O1 C1 C2 122.71(12) . .
C6 C1 C2 118.83(11) . .
C3 C2 C1 120.22(11) . .
C3 C2 H2 119.9 . .
C1 C2 H2 119.9 . .
C2 C3 C4 122.14(12) . .
C2 C3 H3 118.9 . .
C4 C3 H3 118.9 . .
C5 C4 C3 116.44(11) . .
C5 C4 C7 123.43(10) . .
C3 C4 C7 119.95(11) . .
C6 C5 C4 122.03(11) . .
C6 C5 H5 119.0 . .
C4 C5 H5 119.0 . .
C1 C6 C5 120.26(12) . .
C1 C6 H6 119.9 . .
C5 C6 H6 119.9 . .
C4 C7 C11 112.74(10) . .
C4 C7 C8 112.64(9) . .
C11 C7 C8 107.77(10) . .
C4 C7 C12 107.46(10) . .
C11 C7 C12 107.67(8) . .
C8 C7 C12 108.37(9) . .
C9 C8 C7 110.24(9) . .
C9 C8 H8A 109.6 . .
C7 C8 H8A 109.6 . .
C9 C8 H8B 109.6 . .
C7 C8 H8B 109.6 . .
H8A C8 H8B 108.1 . .
C10 C9 C11 109.31(9) . 3_655
C10 C9 C8 109.50(9) . .
C11 C9 C8 110.37(10) 3_655 .
C10 C9 H9 109.2 . .
C11 C9 H9 109.2 3_655 .
C8 C9 H9 109.2 . .
C9 C10 C9 108.64(14) . 3_655
C9 C10 H10A 110.0 . .
C9 C10 H10A 110.0 3_655 .
C9 C10 H10B 110.0 . .
C9 C10 H10B 110.0 3_655 .
H10A C10 H10B 108.3 . .
C9 C11 C7 110.98(10) 3_655 .
C9 C11 H11A 109.4 3_655 .
C7 C11 H11A 109.4 . .
C9 C11 H11B 109.4 3_655 .
C7 C11 H11B 109.4 . .
H11A C11 H11B 108.0 . .
C7 C12 C7 113.17(13) 3_655 .
C7 C12 H12A 108.9 3_655 .
C7 C12 H12A 108.9 . .
C7 C12 H12B 108.9 3_655 .
C7 C12 H12B 108.9 . .
H12A C12 H12B 107.8 . .
N1 C13 C14 124.04(14) . .
N1 C13 H13 118.0 . .
C14 C13 H13 118.0 . .
C13 C14 C15A 120.2(3) . .
C13 C14 C15B 116.5(5) . .
C15A C14 C15B 18.3(3) . .
C13 C14 H14 119.9 . .
C15A C14 H14 119.9 . .
C15B C14 H14 120.3 . .
C15B C16 C17 118.7(5) . .
C15B C16 C15A 18.4(3) . .
C17 C16 C15A 119.5(3) . .
C15B C16 H16 117.7 . .
C17 C16 H16 120.3 . .
C15A C16 H16 120.3 . .
N1 C17 C16 123.36(14) . .
N1 C17 H17 118.3 . .
C16 C17 H17 118.3 . .
C17 N1 C13 116.46(12) . .
C1 O1 H1 109.5 . .

loop_
_geom_bond_atom_site_label_1
_geom_bond_atom_site_label_2
_geom_bond_distance
_geom_bond_site_symmetry_2
C18A C15A 1.499(7) .
C18A C18A 1.522(5) 5_676
C18A H18A 0.9700 .
C18A H18B 0.9700 .
C15A C14 1.374(6) .
C15A C16 1.429(6) .
C18B C18B 1.492(11) 5_676
C18B C15B 1.541(12) .
C18B H18C 0.9700 .
C18B H18D 0.9700 .
C15B C16 1.362(12) .
C15B C14 1.439(12) .
C1 O1 1.3659(15) .
C1 C6 1.3879(18) .
C1 C2 1.3943(19) .
C2 C3 1.3868(17) .
C2 H2 0.9300 .
C3 C4 1.4013(17) .
C3 H3 0.9300 .
C4 C5 1.3977(18) .
C4 C7 1.5314(16) .
C5 C6 1.3934(17) .
C5 H5 0.9300 .
C6 H6 0.9300 .
C7 C11 1.5388(16) .
C7 C8 1.5438(16) .
C7 C12 1.5458(14) .
C8 C9 1.5387(17) .
C8 H8A 0.9700 .
C8 H8B 0.9700 .
C9 C10 1.5347(16) .
C9 C11 1.5368(16) 3_655
C9 H9 0.9800 .
C10 C9 1.5347(16) 3_655
C10 H10A 0.9700 .
C10 H10B 0.9700 .
C11 C9 1.5368(16) 3_655
C11 H11A 0.9700 .
C11 H11B 0.9700 .
C12 C7 1.5457(14) 3_655
C12 H12A 0.9700 .
C12 H12B 0.9700 .
C13 N1 1.340(2) .
C13 C14 1.370(2) .
C13 H13 0.9300 .
C14 H14 0.9300 .
C16 C17 1.375(2) .
C16 H16 0.9300 .
C17 N1 1.3339(18) .
C17 H17 0.9300 .
O1 H1 0.8200 .
